data_1571305
loop_
_publ_author_name
'Xu, Fan'
'Sheng, Jinyu'
'Stindt, Charlotte N.'
'Crespi, Stefano'
'Danowski, Wojciech'
'Hilbers, Michiel F.'
'Buma, Wybren Jan'
'Feringa, Ben L.'

_publ_section_title
;
 All-visible-light-driven stiff-stilbene photoswitches.
;
_journal_issue 18
_journal_name_full 'Chemical science'
_journal_page_first 6763
_journal_page_last 6769
_journal_paper_doi 10.1039/d4sc00983e
_journal_volume 15
_journal_year 2024
_chemical_formula_moiety 'C24 H28 O2'
_chemical_formula_sum 'C24 H28 O2'
_chemical_formula_weight 348.46
_space_group_crystal_system monoclinic
_space_group_IT_number 9
_space_group_name_Hall 'C -2yc'
_space_group_name_H-M_alt 'C 1 c 1'
_atom_sites_solution_hydrogens geom
_atom_sites_solution_primary iterative
_audit_creation_date 2023-12-18
_audit_creation_method
;
Olex2 1.5
(compiled 2021.10.07 svn.r9718050b for OlexSys, GUI svn.r6410)
;
_audit_update_record
;
2023-12-18 deposited with the CCDC.	2024-03-27 downloaded from the CCDC.
;
_cell_angle_alpha 90
_cell_angle_beta 116.079(16)
_cell_angle_gamma 90
_cell_formula_units_Z 4
_cell_length_a 11.361(4)
_cell_length_b 20.063(7)
_cell_length_c 9.862(4)
_cell_measurement_reflns_used 6872
_cell_measurement_temperature 293
_cell_measurement_theta_max 24.20
_cell_measurement_theta_min 2.50
_cell_volume 2019.0(13)
_computing_cell_refinement 'SAINT V8.40A (Bruker, 2019)'
_computing_data_reduction 'SAINT V8.40A (Bruker, 2019)'
_computing_molecular_graphics 'Olex2 1.5 (Dolomanov et al., 2009)'
_computing_publication_material 'Olex2 1.5 (Dolomanov et al., 2009)'
_computing_structure_refinement 'SHELXL 2018/3 (Sheldrick, 2015)'
_computing_structure_solution 'olex2.solve 1.5 (Bourhis et al., 2015)'
_diffrn_ambient_temperature 293
_diffrn_measured_fraction_theta_full 0.992
_diffrn_measured_fraction_theta_max 0.995
_diffrn_measurement_device_type 'Bruker APEX-II CCD'
_diffrn_measurement_method '\f and \w scans'
_diffrn_radiation_type MoK\a
_diffrn_radiation_wavelength 0.71073
_diffrn_reflns_av_R_equivalents 0.1198
_diffrn_reflns_av_unetI/netI 0.0542
_diffrn_reflns_Laue_measured_fraction_full 0.992
_diffrn_reflns_Laue_measured_fraction_max 0.995
_diffrn_reflns_limit_h_max 15
_diffrn_reflns_limit_h_min -15
_diffrn_reflns_limit_k_max 27
_diffrn_reflns_limit_k_min -27
_diffrn_reflns_limit_l_max 13
_diffrn_reflns_limit_l_min -13
_diffrn_reflns_number 55231
_diffrn_reflns_point_group_measured_fraction_full 0.992
_diffrn_reflns_point_group_measured_fraction_max 0.995
_diffrn_reflns_theta_full 25.242
_diffrn_reflns_theta_max 29.561
_diffrn_reflns_theta_min 3.643
_diffrn_source_current 30.0
_diffrn_source_power 1.5
_diffrn_source_voltage 50.0
_diffrn_standards_number 0
_exptl_absorpt_coefficient_mu 0.071
_exptl_absorpt_correction_T_max 0.6699
_exptl_absorpt_correction_T_min 0.5708
_exptl_absorpt_correction_type multi-scan
_exptl_absorpt_process_details
;
SADABS-2016/2 (Bruker,2016/2) was used for absorption correction.
wR2(int) was 0.1248 before and 0.0973 after correction.
The Ratio of minimum to maximum transmission is 0.8521.
The \l/2 correction factor is Not present.
;
_exptl_crystal_colour colourless
_exptl_crystal_colour_primary colourless
_exptl_crystal_density_diffrn 1.146
_exptl_crystal_description block
_exptl_crystal_F_000 752
_exptl_crystal_size_max 0.355
_exptl_crystal_size_mid 0.156
_exptl_crystal_size_min 0.139
_refine_diff_density_max 0.155
_refine_diff_density_min -0.140
_refine_diff_density_rms 0.029
_refine_ls_abs_structure_details
;
 Flack x determined using 1509 quotients [(I+)-(I-)]/[(I+)+(I-)]
 (Parsons, Flack and Wagner, Acta Cryst. B69 (2013) 249-259).
;
_refine_ls_abs_structure_Flack -0.1(9)
_refine_ls_extinction_method none
_refine_ls_goodness_of_fit_ref 1.026
_refine_ls_hydrogen_treatment constr
_refine_ls_matrix_type full
_refine_ls_number_parameters 241
_refine_ls_number_reflns 5625
_refine_ls_number_restraints 2
_refine_ls_restrained_S_all 1.026
_refine_ls_R_factor_all 0.0843
_refine_ls_R_factor_gt 0.0547
_refine_ls_shift/su_max 0.000
_refine_ls_shift/su_mean 0.000
_refine_ls_structure_factor_coef Fsqd
_refine_ls_weighting_details 'w=1/[\s^2^(Fo^2^)+(0.0371P)^2^+0.8110P] where P=(Fo^2^+2Fc^2^)/3'
_refine_ls_weighting_scheme calc
_refine_ls_wR_factor_gt 0.1097
_refine_ls_wR_factor_ref 0.1258
_reflns_Friedel_coverage 0.995
_reflns_Friedel_fraction_full 0.992
_reflns_Friedel_fraction_max 0.995
_reflns_number_gt 4051
_reflns_number_total 5625
_reflns_threshold_expression 'I > 2\s(I)'
_cod_data_source_file d4sc00983e2.cif
_cod_data_source_block mo_cns_js_186_0m_a
_cod_depositor_comments 'Adding full bibliography for 1571305--1571307.cif.'
_cod_original_cell_volume 2019.1(13)
_cod_database_code 1571305
_shelx_shelxl_version_number 2018/3
_shelx_space_group_comment
;
The symmetry employed for this shelxl refinement is uniquely defined
by the following loop, which should always be used as a source of
symmetry information in preference to the above space-group names.
They are only intended as comments.
;
_shelx_estimated_absorpt_t_max 0.990
_shelx_estimated_absorpt_t_min 0.975
_olex2_refinement_description
;
1. Fixed Uiso
 At 1.2 times of:
  All C(H) groups, All C(H,H) groups
 At 1.5 times of:
  All C(H,H,H) groups
2.a Secondary CH2 refined with riding coordinates:
 C00E(H00N,H00O), C00N(H00U,H00V)
2.b Aromatic/amide H refined with riding coordinates:
 C006(H006), C00A(H00G), C00L(H00S), C00M(H00T), C00O(H00W), C00P(H00X)
2.c Idealised Me refined as rotating group:
 C008(H00A,H00B,H00C), C009(H00D,H00E,H00F), C00B(H00H,H00I,H00J), C00D(H00K,
 H00L,H00M), C00G(H00P,H00Q,H00R), C00Q(H00Y,H,HA)
;
_olex2_submission_special_instructions 'No special instructions were received'

loop_
_space_group_symop_operation_xyz
'x, y, z'
'x, -y, z+1/2'
'x+1/2, y+1/2, z'
'x+1/2, -y+1/2, z+1/2'

loop_
_atom_site_label
_atom_site_type_symbol
_atom_site_fract_x
_atom_site_fract_y
_atom_site_fract_z
_atom_site_U_iso_or_equiv
_atom_site_adp_type
_atom_site_occupancy
_atom_site_site_symmetry_order
_atom_site_calc_flag
_atom_site_refinement_flags_posn
_atom_site_refinement_flags_adp
_atom_site_refinement_flags_occupancy
_atom_site_disorder_assembly
_atom_site_disorder_group
C001 C 0.4474(2) 0.76003(13) 0.4468(3) 0.0389(6) Uani 1 1 d . . . . .
O002 O 0.5994(3) 0.52801(12) 0.4816(3) 0.0810(8) Uani 1 1 d . . . . .
C003 C 0.4645(3) 0.69431(14) 0.3894(3) 0.0416(6) Uani 1 1 d . . . . .
C004 C 0.4265(2) 0.77193(13) 0.5695(3) 0.0381(5) Uani 1 1 d . . . . .
O005 O 0.6111(3) 0.99441(13) 0.8003(4) 0.0937(10) Uani 1 1 d . . . . .
C006 C 0.5230(3) 0.63670(14) 0.4678(3) 0.0467(6) Uani 1 1 d . . . . .
H006 H 0.549870 0.634358 0.571403 0.056 Uiso 1 1 calc R U . . .
C007 C 0.4387(3) 0.83624(14) 0.6492(3) 0.0422(6) Uani 1 1 d . . . . .
C008 C 0.3601(3) 0.87235(16) 0.3062(4) 0.0599(8) Uani 1 1 d . . . . .
H00A H 0.277661 0.859584 0.303491 0.090 Uiso 1 1 calc R U . . .
H00B H 0.345055 0.894368 0.213534 0.090 Uiso 1 1 calc R U . . .
H00C H 0.404896 0.902081 0.389401 0.090 Uiso 1 1 calc R U . . .
C009 C 0.5835(4) 0.83037(19) 0.3522(5) 0.0710(10) Uani 1 1 d . . . . .
H00D H 0.624928 0.855011 0.444791 0.106 Uiso 1 1 calc R U . . .
H00E H 0.579131 0.857506 0.269951 0.106 Uiso 1 1 calc R U . . .
H00F H 0.633492 0.790904 0.358682 0.106 Uiso 1 1 calc R U . . .
C00A C 0.5247(3) 0.88905(14) 0.6713(3) 0.0493(7) Uani 1 1 d . . . . .
H00G H 0.578689 0.889847 0.622580 0.059 Uiso 1 1 calc R U . . .
C00B C 0.4870(4) 0.69501(18) 0.7951(4) 0.0644(9) Uani 1 1 d . . . . .
H00H H 0.547770 0.671374 0.769200 0.097 Uiso 1 1 calc R U . . .
H00I H 0.452654 0.665307 0.845245 0.097 Uiso 1 1 calc R U . . .
H00J H 0.531233 0.731410 0.861113 0.097 Uiso 1 1 calc R U . . .
C00C C 0.4435(3) 0.81056(15) 0.3252(4) 0.0481(7) Uani 1 1 d . . . . .
C00D C 0.2862(4) 0.66609(17) 0.5535(4) 0.0657(9) Uani 1 1 d . . . . .
H00K H 0.229597 0.683013 0.455145 0.099 Uiso 1 1 calc R U . . .
H00L H 0.234301 0.648846 0.600401 0.099 Uiso 1 1 calc R U . . .
H00M H 0.339862 0.631108 0.544155 0.099 Uiso 1 1 calc R U . . .
C00E C 0.2910(3) 0.76975(16) 0.6989(4) 0.0546(7) Uani 1 1 d . . . . .
H00N H 0.202339 0.773942 0.619528 0.066 Uiso 1 1 calc R U . . .
H00O H 0.287397 0.753652 0.789817 0.066 Uiso 1 1 calc R U . . .
C00F C 0.3614(3) 0.83439(15) 0.7269(3) 0.0486(7) Uani 1 1 d . . . . .
C00G C 0.7102(4) 0.9931(2) 0.7528(6) 0.0890(14) Uani 1 1 d . . . . .
H00P H 0.671921 0.995434 0.644607 0.134 Uiso 1 1 calc R U . . .
H00Q H 0.759295 0.952506 0.786159 0.134 Uiso 1 1 calc R U . . .
H00R H 0.767529 1.030497 0.794973 0.134 Uiso 1 1 calc R U . . .
C00H C 0.4297(3) 0.69801(16) 0.2352(3) 0.0548(7) Uani 1 1 d . . . . .
C00I C 0.5414(3) 0.58238(16) 0.3914(4) 0.0538(7) Uani 1 1 d . . . . .
C00J C 0.5285(3) 0.94060(16) 0.7674(4) 0.0616(9) Uani 1 1 d . . . . .
C00K C 0.3737(3) 0.72223(14) 0.6503(3) 0.0449(6) Uani 1 1 d . . . . .
C00L C 0.5022(4) 0.58557(18) 0.2378(4) 0.0638(9) Uani 1 1 d . . . . .
H00S H 0.512963 0.548962 0.186461 0.077 Uiso 1 1 calc R U . . .
C00M C 0.4464(4) 0.64403(19) 0.1603(4) 0.0681(10) Uani 1 1 d . . . . .
H00T H 0.420138 0.646493 0.056864 0.082 Uiso 1 1 calc R U . . .
C00N C 0.3806(4) 0.76705(18) 0.1811(4) 0.0682(10) Uani 1 1 d . . . . .
H00U H 0.285770 0.768824 0.137930 0.082 Uiso 1 1 calc R U . . .
H00V H 0.408340 0.781705 0.105881 0.082 Uiso 1 1 calc R U . . .
C00O C 0.3655(3) 0.88632(17) 0.8215(4) 0.0607(8) Uani 1 1 d . . . . .
H00W H 0.312929 0.885227 0.871921 0.073 Uiso 1 1 calc R U . . .
C00P C 0.4476(4) 0.93945(18) 0.8404(5) 0.0697(10) Uani 1 1 d . . . . .
H00X H 0.449190 0.974813 0.902138 0.084 Uiso 1 1 calc R U . . .
C00Q C 0.6428(6) 0.4754(2) 0.4204(7) 0.1045(17) Uani 1 1 d . . . . .
H00Y H 0.569852 0.457401 0.334096 0.157 Uiso 1 1 calc R U . . .
H H 0.681068 0.441174 0.494993 0.157 Uiso 1 1 calc R U . . .
HA H 0.707143 0.491840 0.390233 0.157 Uiso 1 1 calc R U . . .

loop_
_atom_site_aniso_label
_atom_site_aniso_U_11
_atom_site_aniso_U_22
_atom_site_aniso_U_33
_atom_site_aniso_U_23
_atom_site_aniso_U_13
_atom_site_aniso_U_12
C001 0.0404(13) 0.0379(14) 0.0389(13) 0.0056(11) 0.0180(11) 0.0032(10)
O002 0.103(2) 0.0469(14) 0.0878(19) -0.0033(13) 0.0368(16) 0.0198(13)
C003 0.0444(13) 0.0438(15) 0.0396(14) -0.0004(12) 0.0211(11) 0.0003(11)
C004 0.0385(12) 0.0361(13) 0.0386(13) 0.0014(11) 0.0158(11) 0.0010(10)
O005 0.0866(19) 0.0507(15) 0.149(3) -0.0334(17) 0.0562(19) -0.0175(13)
C006 0.0516(15) 0.0427(15) 0.0435(15) -0.0031(12) 0.0187(12) 0.0007(12)
C007 0.0426(14) 0.0411(14) 0.0420(15) 0.0016(12) 0.0179(12) 0.0047(11)
C008 0.0688(19) 0.0498(17) 0.061(2) 0.0158(15) 0.0285(16) 0.0155(15)
C009 0.081(2) 0.063(2) 0.098(3) 0.016(2) 0.066(2) 0.0055(18)
C00A 0.0494(16) 0.0401(15) 0.0590(18) 0.0011(13) 0.0242(14) 0.0025(12)
C00B 0.086(2) 0.062(2) 0.0491(18) 0.0140(16) 0.0336(17) 0.0080(18)
C00C 0.0573(16) 0.0442(16) 0.0498(15) 0.0088(13) 0.0300(13) 0.0065(13)
C00D 0.071(2) 0.064(2) 0.076(2) -0.0149(18) 0.0452(19) -0.0232(17)
C00E 0.0534(17) 0.065(2) 0.0549(18) -0.0062(15) 0.0326(15) -0.0074(14)
C00F 0.0471(15) 0.0495(16) 0.0518(17) -0.0003(13) 0.0241(13) 0.0062(13)
C00G 0.078(3) 0.059(2) 0.124(4) -0.003(2) 0.040(3) -0.0189(19)
C00H 0.0713(19) 0.0564(19) 0.0437(16) 0.0021(14) 0.0317(15) 0.0057(15)
C00I 0.0550(17) 0.0426(16) 0.066(2) -0.0047(14) 0.0286(15) 0.0006(13)
C00J 0.0582(18) 0.0392(17) 0.081(2) -0.0081(16) 0.0252(17) 0.0034(13)
C00K 0.0544(16) 0.0429(15) 0.0431(15) -0.0016(12) 0.0266(13) -0.0060(12)
C00L 0.080(2) 0.054(2) 0.073(2) -0.0158(17) 0.0477(19) -0.0024(17)
C00M 0.098(3) 0.069(2) 0.0502(19) -0.0060(17) 0.045(2) -0.001(2)
C00N 0.098(3) 0.067(2) 0.0449(17) 0.0109(16) 0.0365(18) 0.0134(19)
C00O 0.0616(19) 0.060(2) 0.069(2) -0.0104(17) 0.0363(17) 0.0089(16)
C00P 0.075(2) 0.051(2) 0.084(3) -0.0172(18) 0.036(2) 0.0091(17)
C00Q 0.137(4) 0.049(2) 0.146(5) -0.006(3) 0.078(4) 0.024(3)

loop_
_atom_type_symbol
_atom_type_description
_atom_type_scat_dispersion_real
_atom_type_scat_dispersion_imag
_atom_type_scat_source
C C 0.0033 0.0016 'International Tables Vol C Tables 4.2.6.8 and 6.1.1.4'
H H 0.0000 0.0000 'International Tables Vol C Tables 4.2.6.8 and 6.1.1.4'
O O 0.0106 0.0060 'International Tables Vol C Tables 4.2.6.8 and 6.1.1.4'

loop_
_geom_angle_atom_site_label_1
_geom_angle_atom_site_label_2
_geom_angle_atom_site_label_3
_geom_angle
_geom_angle_site_symmetry_1
_geom_angle_site_symmetry_3
_geom_angle_publ_flag
C003 C001 C00C 104.5(2) . . ?
C004 C001 C003 127.1(2) . . ?
C004 C001 C00C 128.1(2) . . ?
C00I O002 C00Q 118.3(3) . . ?
C006 C003 C001 129.8(3) . . ?
C006 C003 C00H 119.3(3) . . ?
C00H C003 C001 110.3(3) . . ?
C001 C004 C007 127.9(2) . . ?
C001 C004 C00K 127.3(2) . . ?
C007 C004 C00K 104.7(2) . . ?
C00J O005 C00G 118.3(3) . . ?
C003 C006 H006 120.0 . . ?
C003 C006 C00I 120.0(3) . . ?
C00I C006 H006 120.0 . . ?
C00A C007 C004 129.8(3) . . ?
C00A C007 C00F 120.1(3) . . ?
C00F C007 C004 109.4(2) . . ?
H00A C008 H00B 109.5 . . ?
H00A C008 H00C 109.5 . . ?
H00B C008 H00C 109.5 . . ?
C00C C008 H00A 109.5 . . ?
C00C C008 H00B 109.5 . . ?
C00C C008 H00C 109.5 . . ?
H00D C009 H00E 109.5 . . ?
H00D C009 H00F 109.5 . . ?
H00E C009 H00F 109.5 . . ?
C00C C009 H00D 109.5 . . ?
C00C C009 H00E 109.5 . . ?
C00C C009 H00F 109.5 . . ?
C007 C00A H00G 120.6 . . ?
C00J C00A C007 118.8(3) . . ?
C00J C00A H00G 120.6 . . ?
H00H C00B H00I 109.5 . . ?
H00H C00B H00J 109.5 . . ?
H00I C00B H00J 109.5 . . ?
C00K C00B H00H 109.5 . . ?
C00K C00B H00I 109.5 . . ?
C00K C00B H00J 109.5 . . ?
C008 C00C C001 115.6(2) . . ?
C008 C00C C009 110.5(3) . . ?
C008 C00C C00N 109.6(3) . . ?
C009 C00C C001 110.9(3) . . ?
C009 C00C C00N 109.1(3) . . ?
C00N C00C C001 100.7(2) . . ?
H00K C00D H00L 109.5 . . ?
H00K C00D H00M 109.5 . . ?
H00L C00D H00M 109.5 . . ?
C00K C00D H00K 109.5 . . ?
C00K C00D H00L 109.5 . . ?
C00K C00D H00M 109.5 . . ?
H00N C00E H00O 109.0 . . ?
C00F C00E H00N 110.9 . . ?
C00F C00E H00O 110.9 . . ?
C00F C00E C00K 104.1(2) . . ?
C00K C00E H00N 110.9 . . ?
C00K C00E H00O 110.9 . . ?
C007 C00F C00E 109.8(3) . . ?
C00O C00F C007 120.4(3) . . ?
C00O C00F C00E 129.6(3) . . ?
O005 C00G H00P 109.5 . . ?
O005 C00G H00Q 109.5 . . ?
O005 C00G H00R 109.5 . . ?
H00P C00G H00Q 109.5 . . ?
H00P C00G H00R 109.5 . . ?
H00Q C00G H00R 109.5 . . ?
C003 C00H C00N 108.7(3) . . ?
C00M C00H C003 120.4(3) . . ?
C00M C00H C00N 130.9(3) . . ?
O002 C00I C006 114.4(3) . . ?
O002 C00I C00L 125.3(3) . . ?
C00L C00I C006 120.3(3) . . ?
O005 C00J C00A 124.0(3) . . ?
O005 C00J C00P 115.4(3) . . ?
C00A C00J C00P 120.6(3) . . ?
C004 C00K C00E 100.8(2) . . ?
C00B C00K C004 110.4(2) . . ?
C00B C00K C00E 107.6(3) . . ?
C00D C00K C004 116.4(2) . . ?
C00D C00K C00B 111.5(3) . . ?
C00D C00K C00E 109.3(2) . . ?
C00I C00L H00S 120.3 . . ?
C00I C00L C00M 119.4(3) . . ?
C00M C00L H00S 120.3 . . ?
C00H C00M C00L 120.5(3) . . ?
C00H C00M H00T 119.7 . . ?
C00L C00M H00T 119.7 . . ?
C00C C00N H00U 110.9 . . ?
C00C C00N H00V 110.9 . . ?
C00H C00N C00C 104.1(3) . . ?
C00H C00N H00U 110.9 . . ?
C00H C00N H00V 110.9 . . ?
H00U C00N H00V 108.9 . . ?
C00F C00O H00W 120.2 . . ?
C00P C00O C00F 119.6(3) . . ?
C00P C00O H00W 120.2 . . ?
C00J C00P H00X 119.8 . . ?
C00O C00P C00J 120.3(3) . . ?
C00O C00P H00X 119.8 . . ?
O002 C00Q H00Y 109.5 . . ?
O002 C00Q H 109.5 . . ?
O002 C00Q HA 109.5 . . ?
H00Y C00Q H 109.5 . . ?
H00Y C00Q HA 109.5 . . ?
H C00Q HA 109.5 . . ?

loop_
_geom_bond_atom_site_label_1
_geom_bond_atom_site_label_2
_geom_bond_distance
_geom_bond_site_symmetry_2
_geom_bond_publ_flag
C001 C003 1.481(4) . ?
C001 C004 1.353(3) . ?
C001 C00C 1.555(4) . ?
O002 C00I 1.378(4) . ?
O002 C00Q 1.408(5) . ?
C003 C006 1.387(4) . ?
C003 C00H 1.395(4) . ?
C004 C007 1.485(4) . ?
C004 C00K 1.553(4) . ?
O005 C00G 1.397(5) . ?
O005 C00J 1.372(4) . ?
C006 H006 0.9300 . ?
C006 C00I 1.392(4) . ?
C007 C00A 1.392(4) . ?
C007 C00F 1.397(4) . ?
C008 H00A 0.9600 . ?
C008 H00B 0.9600 . ?
C008 H00C 0.9600 . ?
C008 C00C 1.521(4) . ?
C009 H00D 0.9600 . ?
C009 H00E 0.9600 . ?
C009 H00F 0.9600 . ?
C009 C00C 1.545(5) . ?
C00A H00G 0.9300 . ?
C00A C00J 1.391(4) . ?
C00B H00H 0.9600 . ?
C00B H00I 0.9600 . ?
C00B H00J 0.9600 . ?
C00B C00K 1.543(4) . ?
C00C C00N 1.549(5) . ?
C00D H00K 0.9600 . ?
C00D H00L 0.9600 . ?
C00D H00M 0.9600 . ?
C00D C00K 1.527(4) . ?
C00E H00N 0.9700 . ?
C00E H00O 0.9700 . ?
C00E C00F 1.485(4) . ?
C00E C00K 1.555(4) . ?
C00F C00O 1.386(4) . ?
C00G H00P 0.9600 . ?
C00G H00Q 0.9600 . ?
C00G H00R 0.9600 . ?
C00H C00M 1.370(5) . ?
C00H C00N 1.501(5) . ?
C00I C00L 1.380(5) . ?
C00J C00P 1.396(5) . ?
C00L H00S 0.9300 . ?
C00L C00M 1.391(5) . ?
C00M H00T 0.9300 . ?
C00N H00U 0.9700 . ?
C00N H00V 0.9700 . ?
C00O H00W 0.9300 . ?
C00O C00P 1.374(5) . ?
C00P H00X 0.9300 . ?
C00Q H00Y 0.9600 . ?
C00Q H 0.9600 . ?
C00Q HA 0.9600 . ?

loop_
_geom_torsion_atom_site_label_1
_geom_torsion_atom_site_label_2
_geom_torsion_atom_site_label_3
_geom_torsion_atom_site_label_4
_geom_torsion
_geom_torsion_site_symmetry_1
_geom_torsion_site_symmetry_2
_geom_torsion_site_symmetry_3
_geom_torsion_site_symmetry_4
_geom_torsion_publ_flag
C001 C003 C006 C00I -172.7(3) . . . . ?
C001 C003 C00H C00M 175.5(3) . . . . ?
C001 C003 C00H C00N -2.9(4) . . . . ?
C001 C004 C007 C00A -33.4(4) . . . . ?
C001 C004 C007 C00F 156.3(3) . . . . ?
C001 C004 C00K C00B 101.7(3) . . . . ?
C001 C004 C00K C00D -26.7(4) . . . . ?
C001 C004 C00K C00E -144.7(3) . . . . ?
C001 C00C C00N C00H -32.8(3) . . . . ?
O002 C00I C00L C00M -179.1(3) . . . . ?
C003 C001 C004 C007 164.9(3) . . . . ?
C003 C001 C004 C00K -20.3(4) . . . . ?
C003 C001 C00C C008 149.1(3) . . . . ?
C003 C001 C00C C009 -84.2(3) . . . . ?
C003 C001 C00C C00N 31.2(3) . . . . ?
C003 C006 C00I O002 -179.4(3) . . . . ?
C003 C006 C00I C00L 0.2(5) . . . . ?
C003 C00H C00M C00L -2.2(5) . . . . ?
C003 C00H C00N C00C 23.3(4) . . . . ?
C004 C001 C003 C006 -34.0(5) . . . . ?
C004 C001 C003 C00H 155.2(3) . . . . ?
C004 C001 C00C C008 -24.7(4) . . . . ?
C004 C001 C00C C009 102.0(3) . . . . ?
C004 C001 C00C C00N -142.6(3) . . . . ?
C004 C007 C00A C00J -171.6(3) . . . . ?
C004 C007 C00F C00E -1.7(3) . . . . ?
C004 C007 C00F C00O 174.1(3) . . . . ?
O005 C00J C00P C00O -176.9(4) . . . . ?
C006 C003 C00H C00M 3.6(5) . . . . ?
C006 C003 C00H C00N -174.7(3) . . . . ?
C006 C00I C00L C00M 1.3(5) . . . . ?
C007 C004 C00K C00B -82.6(3) . . . . ?
C007 C004 C00K C00D 149.0(3) . . . . ?
C007 C004 C00K C00E 31.0(3) . . . . ?
C007 C00A C00J O005 178.5(3) . . . . ?
C007 C00A C00J C00P 0.0(5) . . . . ?
C007 C00F C00O C00P -0.9(5) . . . . ?
C008 C00C C00N C00H -155.0(3) . . . . ?
C009 C00C C00N C00H 83.9(3) . . . . ?
C00A C007 C00F C00E -173.1(3) . . . . ?
C00A C007 C00F C00O 2.7(4) . . . . ?
C00A C00J C00P C00O 1.8(5) . . . . ?
C00C C001 C003 C006 152.0(3) . . . . ?
C00C C001 C003 C00H -18.7(3) . . . . ?
C00C C001 C004 C007 -22.5(4) . . . . ?
C00C C001 C004 C00K 152.2(3) . . . . ?
C00E C00F C00O C00P 173.9(3) . . . . ?
C00F C007 C00A C00J -2.2(4) . . . . ?
C00F C00E C00K C004 -31.8(3) . . . . ?
C00F C00E C00K C00B 83.9(3) . . . . ?
C00F C00E C00K C00D -154.9(3) . . . . ?
C00F C00O C00P C00J -1.3(5) . . . . ?
C00G O005 C00J C00A -9.7(6) . . . . ?
C00G O005 C00J C00P 168.9(4) . . . . ?
C00H C003 C006 C00I -2.7(4) . . . . ?
C00I C00L C00M C00H -0.3(5) . . . . ?
C00K C004 C007 C00A 150.9(3) . . . . ?
C00K C004 C007 C00F -19.3(3) . . . . ?
C00K C00E C00F C007 21.9(3) . . . . ?
C00K C00E C00F C00O -153.3(3) . . . . ?
C00M C00H C00N C00C -154.8(4) . . . . ?
C00N C00H C00M C00L 175.8(4) . . . . ?
C00Q O002 C00I C006 -169.0(4) . . . . ?
C00Q O002 C00I C00L 11.3(5) . . . . ?
